data_1537049
loop_
_publ_author_name
'Rodewald, U.C.'
'Poettgen, R.'

_publ_section_title
;
 Three-dimensional iridium-germanium polyanions in the structures of Yb2
 Ir Ge2, Lu Ir Ge2 and Lu3 Ir2 Ge3
;
_journal_name_full 'Solid State Sciences'
_journal_page_first 487
_journal_page_last 493
_journal_volume 5
_journal_year 2003
_chemical_formula_sum 'Ge2 Ir Yb2'
_chemical_name_systematic 'Yb2 Ir Ge2'
_space_group_IT_number 12
_symmetry_space_group_name_Hall '-C 2y'
_symmetry_space_group_name_H-M 'C 1 2/m 1'
_cell_angle_alpha 90
_cell_angle_beta 116.64
_cell_angle_gamma 90
_cell_formula_units_Z 4
_cell_length_a 10.271
_cell_length_b 4.228
_cell_length_c 10.103
_cell_volume 392.156
_citation_journal_id_ASTM SSSCFJ
_cod_data_source_file Rodewald_SSSCFJ_2003_768.cif
_cod_data_source_block Ge2Ir1Yb2
_cod_original_cell_volume 392.1557
_cod_original_formula_sum 'Ge2 Ir1 Yb2'
_cod_database_code 1537049

loop_
_symmetry_equiv_pos_as_xyz
x,y,z
-x,y,-z
-x,-y,-z
x,-y,z
x+1/2,y+1/2,z
-x+1/2,y+1/2,-z
-x+1/2,-y+1/2,-z
x+1/2,-y+1/2,z

loop_
_atom_site_label
_atom_site_type_symbol
_atom_site_fract_x
_atom_site_fract_y
_atom_site_fract_z
_atom_site_occupancy
_atom_site_U_iso_or_equiv
Yb2 Yb 0.189 0 0.11574 1 0.0
Ge1 Ge 0.35428 0 0.446 1 0.0
Ge2 Ge 0.4773 0 0.1143 1 0.0
Ir1 Ir 0.27258 0 0.66317 1 0.0
Yb1 Yb 0.00833 0 0.32969 1 0.0
